data_7207552
loop_
_publ_author_name
'Issa, Nizar'
'Barnett, Sarah A.'
'Mohamed, Sharmarke'
'Braun, Doris E.'
'Copley, Royston C. B.'
'Tocher, Derek A.'
'Price, Sarah L.'

_publ_section_title
;
 Screening for cocrystals of succinic acid and 4-aminobenzoic acid
;
_journal_issue 7
_journal_name_full CrystEngComm
_journal_page_first 2454
_journal_paper_doi 10.1039/c2ce06325e
_journal_volume 14
_journal_year 2012
_chemical_formula_moiety '2(C12 H8 N2), C7 H7 N O2'
_chemical_formula_sum 'C31 H23 N5 O2'
_chemical_formula_weight 497.54
_chemical_name_common '2(Phenazine)(4-Aminobenzoic acid)'
_chemical_name_systematic
;
Phenazine 4-Aminobenzoic acid (2/1)
;
_space_group_IT_number 2
_symmetry_cell_setting triclinic
_symmetry_space_group_name_Hall '-P 1'
_symmetry_space_group_name_H-M 'P -1'
_atom_sites_solution_hydrogens difmap
_atom_sites_solution_primary direct
_atom_sites_solution_secondary difmap
_audit_creation_method SHELXL-97
_cell_angle_alpha 80.658(5)
_cell_angle_beta 78.559(7)
_cell_angle_gamma 77.168(6)
_cell_formula_units_Z 8
_cell_length_a 15.557(2)
_cell_length_b 17.056(3)
_cell_length_c 19.782(3)
_cell_measurement_reflns_used 8556
_cell_measurement_temperature 120(2)
_cell_measurement_theta_max 31.7057
_cell_measurement_theta_min 1.4763
_cell_volume 4977.6(13)
_computing_cell_refinement 'd*TREK version 9.9 Rigaku 2007'
_computing_data_collection 'CrystalClear-SM 2.0.0 b4 1998-2008 Rigaku, Inc.'
_computing_data_reduction 'd*TREK version 9.9 Rigaku 2007'
_computing_structure_refinement 'SHELXH-97 (Sheldrick, 1997)'
_computing_structure_solution 'SHELXS-97 (Sheldrick, 1990)'
_diffrn_ambient_temperature 120(2)
_diffrn_detector_area_resol_mean 28.5714
_diffrn_measured_fraction_theta_full 0.985
_diffrn_measured_fraction_theta_max 0.977
_diffrn_measurement_device_type 'Crystal Logic goniometer Rigaku Saturn724+ (2x2 bin mode)'
_diffrn_measurement_method '\w rotation with 1 degree frames'
_diffrn_radiation_monochromator 'Silicon 111'
_diffrn_radiation_source 'Diamond Light Source Beamline I19'
_diffrn_radiation_type Synchrotron
_diffrn_radiation_wavelength 0.68890
_diffrn_reflns_av_R_equivalents 0.0460
_diffrn_reflns_av_sigmaI/netI 0.0516
_diffrn_reflns_limit_h_max 22
_diffrn_reflns_limit_h_min -20
_diffrn_reflns_limit_k_max 25
_diffrn_reflns_limit_k_min -26
_diffrn_reflns_limit_l_max 29
_diffrn_reflns_limit_l_min -30
_diffrn_reflns_number 76255
_diffrn_reflns_theta_full 27.50
_diffrn_reflns_theta_max 29.48
_diffrn_reflns_theta_min 1.03
_diffrn_standards_decay_% 0
_diffrn_standards_number 0
_exptl_absorpt_coefficient_mu 0.079
_exptl_absorpt_correction_T_max 1.0000
_exptl_absorpt_correction_T_min 0.7039
_exptl_absorpt_correction_type multi-scan
_exptl_absorpt_process_details 'REQAB within d*TREK'
_exptl_crystal_colour Orange
_exptl_crystal_density_diffrn 1.328
_exptl_crystal_density_method 'not measured'
_exptl_crystal_description 'Hexagonal Block'
_exptl_crystal_F_000 2080
_exptl_crystal_size_max 0.14
_exptl_crystal_size_mid 0.10
_exptl_crystal_size_min 0.07
_refine_diff_density_max 0.624
_refine_diff_density_min -0.390
_refine_diff_density_rms 0.067
_refine_ls_extinction_method none
_refine_ls_goodness_of_fit_ref 1.111
_refine_ls_hydrogen_treatment refall
_refine_ls_matrix_type full
_refine_ls_number_parameters 1737
_refine_ls_number_reflns 29699
_refine_ls_number_restraints 0
_refine_ls_restrained_S_all 1.111
_refine_ls_R_factor_all 0.0928
_refine_ls_R_factor_gt 0.0709
_refine_ls_shift/su_max 0.001
_refine_ls_shift/su_mean 0.000
_refine_ls_structure_factor_coef Fsqd
_refine_ls_weighting_details 'calc w=1/[\s^2^(Fo^2^)+(0.1164P)^2^+1.1086P] where P=(Fo^2^+2Fc^2^)/3'
_refine_ls_weighting_scheme calc
_refine_ls_wR_factor_gt 0.1999
_refine_ls_wR_factor_ref 0.2304
_reflns_number_gt 22369
_reflns_number_total 29699
_reflns_threshold_expression >2sigma(I)
_cod_data_source_file c2ce06325e.txt
_cod_data_source_block 4-AminobenzoicAcid_Phenazine
_cod_depositor_comments
;
The following automatic conversions were performed:

'_symmetry_cell_setting' value 'Triclinic' changed to 'triclinic'
according to /home/saulius/struct/CIF-dictionaries/cif_core.dic
dictionary named 'cif_core.dic' version 2.4.1 from 2010-06-29.

Automatic conversion script
Id: cif_fix_values 1715 2011-07-08 13:25:40Z adriana 
;
_cod_original_sg_symbol_H-M P-1
_cod_database_code 7207552

loop_
_symmetry_equiv_pos_as_xyz
'x, y, z'
'-x, -y, -z'

loop_
_atom_site_label
_atom_site_type_symbol
_atom_site_fract_x
_atom_site_fract_y
_atom_site_fract_z
_atom_site_U_iso_or_equiv
_atom_site_adp_type
_atom_site_occupancy
_atom_site_symmetry_multiplicity
_atom_site_calc_flag
C1 C 0.53276(10) 0.22598(9) 0.27251(7) 0.0199(3) Uani 1 1 d
C7 C 0.46522(10) 0.18427(9) 0.31718(7) 0.0212(3) Uani 1 1 d
O1 O 0.39165(8) 0.18657(8) 0.30294(6) 0.0287(3) Uani 1 1 d
O2 O 0.49105(8) 0.14410(8) 0.37541(6) 0.0298(3) Uani 1 1 d
H2A H 0.4453(17) 0.1173(15) 0.4024(13) 0.050(7) Uiso 1 1 d
C2 C 0.50993(10) 0.28074(9) 0.21497(8) 0.0209(3) Uani 1 1 d
H2 H 0.4485(14) 0.2913(12) 0.2054(10) 0.028(5) Uiso 1 1 d
C3 C 0.57182(10) 0.32136(10) 0.17245(8) 0.0215(3) Uani 1 1 d
H3 H 0.5531(13) 0.3608(12) 0.1323(10) 0.028(5) Uiso 1 1 d
C4 C 0.66013(10) 0.30782(9) 0.18571(7) 0.0212(3) Uani 1 1 d
N1 N 0.72169(10) 0.34598(10) 0.14240(8) 0.0295(3) Uani 1 1 d
H1A H 0.7032(15) 0.3768(14) 0.1075(12) 0.037(6) Uiso 1 1 d
H1B H 0.7796(16) 0.3372(14) 0.1524(12) 0.041(6) Uiso 1 1 d
C5 C 0.68279(10) 0.25307(9) 0.24377(8) 0.0217(3) Uani 1 1 d
H5 H 0.7445(15) 0.2407(13) 0.2527(11) 0.035(6) Uiso 1 1 d
C6 C 0.62015(10) 0.21317(9) 0.28643(7) 0.0201(3) Uani 1 1 d
H6 H 0.6354(14) 0.1757(13) 0.3260(11) 0.030(5) Uiso 1 1 d
C11 C 0.96821(10) 0.72861(9) 0.77275(8) 0.0204(3) Uani 1 1 d
C17 C 1.03453(11) 0.68634(9) 0.81646(8) 0.0221(3) Uani 1 1 d
O11 O 1.11440(8) 0.68706(8) 0.80084(6) 0.0304(3) Uani 1 1 d
O12 O 1.00001(8) 0.64652(8) 0.87576(6) 0.0299(3) Uani 1 1 d
H12A H 1.050(2) 0.6114(18) 0.8979(15) 0.078(9) Uiso 1 1 d
C12 C 0.87900(10) 0.71863(9) 0.78907(8) 0.0216(3) Uani 1 1 d
H12 H 0.8579(12) 0.6855(11) 0.8319(9) 0.019(4) Uiso 1 1 d
C13 C 0.81840(11) 0.75758(10) 0.74610(8) 0.0228(3) Uani 1 1 d
H13 H 0.7571(14) 0.7530(12) 0.7585(10) 0.024(5) Uiso 1 1 d
C14 C 0.84507(11) 0.80819(10) 0.68559(8) 0.0244(3) Uani 1 1 d
N11 N 0.78725(11) 0.84561(11) 0.64169(9) 0.0354(4) Uani 1 1 d
H11A H 0.7309(16) 0.8394(14) 0.6538(12) 0.040(6) Uiso 1 1 d
H11B H 0.8066(15) 0.8822(14) 0.6069(12) 0.042(6) Uiso 1 1 d
C15 C 0.93485(11) 0.81826(10) 0.66979(8) 0.0243(3) Uani 1 1 d
H15 H 0.9539(14) 0.8545(13) 0.6285(11) 0.032(5) Uiso 1 1 d
C16 C 0.99488(10) 0.77872(9) 0.71268(8) 0.0217(3) Uani 1 1 d
H16 H 1.0582(12) 0.7865(10) 0.7009(9) 0.013(4) Uiso 1 1 d
C21 C 0.03167(10) 0.27419(9) 0.73553(7) 0.0197(3) Uani 1 1 d
C27 C -0.03878(10) 0.32144(9) 0.69782(8) 0.0212(3) Uani 1 1 d
O21 O -0.11252(8) 0.30562(8) 0.70371(6) 0.0293(3) Uani 1 1 d
O22 O -0.01560(9) 0.38590(8) 0.65684(7) 0.0378(3) Uani 1 1 d
H22A H -0.063(2) 0.4154(19) 0.6270(17) 0.089(10) Uiso 1 1 d
C22 C 0.11891(10) 0.28924(9) 0.72087(8) 0.0214(3) Uani 1 1 d
H22 H 0.1343(12) 0.3326(11) 0.6838(9) 0.020(4) Uiso 1 1 d
C23 C 0.18382(10) 0.24296(10) 0.75698(8) 0.0218(3) Uani 1 1 d
H23 H 0.2432(15) 0.2483(13) 0.7448(11) 0.033(6) Uiso 1 1 d
C24 C 0.16323(10) 0.18051(9) 0.80994(8) 0.0216(3) Uani 1 1 d
N21 N 0.22659(10) 0.13422(10) 0.84591(8) 0.0310(3) Uani 1 1 d
H21A H 0.2823(15) 0.1448(12) 0.8367(10) 0.030(5) Uiso 1 1 d
H21B H 0.2089(16) 0.0961(14) 0.8818(12) 0.044(6) Uiso 1 1 d
C25 C 0.07519(10) 0.16657(9) 0.82478(8) 0.0222(3) Uani 1 1 d
H25 H 0.0609(12) 0.1235(11) 0.8613(9) 0.020(4) Uiso 1 1 d
C26 C 0.01109(10) 0.21230(9) 0.78779(8) 0.0209(3) Uani 1 1 d
H26 H -0.0484(13) 0.1991(11) 0.7990(10) 0.023(5) Uiso 1 1 d
C31 C 0.46410(10) 0.77418(9) 0.22868(7) 0.0197(3) Uani 1 1 d
C37 C 0.53115(10) 0.81775(9) 0.18576(8) 0.0216(3) Uani 1 1 d
O31 O 0.60502(8) 0.81354(8) 0.19978(6) 0.0305(3) Uani 1 1 d
O32 O 0.50492(9) 0.86173(8) 0.12913(7) 0.0335(3) Uani 1 1 d
H32A H 0.551(2) 0.8900(18) 0.1013(15) 0.070(9) Uiso 1 1 d
C32 C 0.48767(11) 0.71711(9) 0.28463(8) 0.0212(3) Uani 1 1 d
H32 H 0.5476(16) 0.7080(14) 0.2958(12) 0.043(6) Uiso 1 1 d
C33 C 0.42641(11) 0.67470(10) 0.32516(8) 0.0228(3) Uani 1 1 d
H33 H 0.4439(12) 0.6322(11) 0.3639(9) 0.016(4) Uiso 1 1 d
C34 C 0.33822(10) 0.68841(9) 0.31222(8) 0.0216(3) Uani 1 1 d
N31 N 0.27741(10) 0.64739(10) 0.35309(8) 0.0312(3) Uani 1 1 d
H31A H 0.2935(18) 0.6156(16) 0.3890(14) 0.053(7) Uiso 1 1 d
H31B H 0.2204(16) 0.6595(14) 0.3430(12) 0.041(6) Uiso 1 1 d
C35 C 0.31450(10) 0.74613(10) 0.25582(8) 0.0217(3) Uani 1 1 d
H35 H 0.2539(14) 0.7571(12) 0.2466(10) 0.027(5) Uiso 1 1 d
C36 C 0.37675(10) 0.78773(9) 0.21468(7) 0.0201(3) Uani 1 1 d
H36 H 0.3611(13) 0.8296(12) 0.1759(10) 0.026(5) Uiso 1 1 d
C101 C 0.14542(13) 1.11991(11) 0.03553(9) 0.0296(3) Uani 1 1 d
H101 H 0.1601(17) 1.1569(16) -0.0057(13) 0.057(7) Uiso 1 1 d
C102 C 0.14030(13) 1.13987(12) 0.10003(10) 0.0354(4) Uani 1 1 d
H102 H 0.1494(17) 1.1949(16) 0.1036(13) 0.057(7) Uiso 1 1 d
C103 C 0.11854(13) 1.08532(13) 0.16036(10) 0.0351(4) Uani 1 1 d
H103 H 0.1105(15) 1.1045(14) 0.2078(12) 0.044(6) Uiso 1 1 d
C104 C 0.10273(12) 1.01160(12) 0.15490(9) 0.0319(4) Uani 1 1 d
H104 H 0.0888(14) 0.9733(13) 0.1990(11) 0.034(6) Uiso 1 1 d
N105 N 0.09456(9) 0.91446(9) 0.08313(7) 0.0263(3) Uani 1 1 d
C106 C 0.08852(12) 0.81754(11) 0.01021(10) 0.0303(4) Uani 1 1 d
H106 H 0.0729(16) 0.7773(15) 0.0526(13) 0.051(7) Uiso 1 1 d
C107 C 0.09639(13) 0.79711(11) -0.05466(10) 0.0330(4) Uani 1 1 d
H107 H 0.0878(16) 0.7455(15) -0.0601(12) 0.046(7) Uiso 1 1 d
C108 C 0.11554(13) 0.85281(11) -0.11473(9) 0.0313(4) Uani 1 1 d
H108 H 0.1173(13) 0.8383(12) -0.1621(10) 0.026(5) Uiso 1 1 d
C109 C 0.12762(12) 0.92776(11) -0.10888(9) 0.0282(3) Uani 1 1 d
H109 H 0.1412(16) 0.9679(14) -0.1510(12) 0.045(6) Uiso 1 1 d
N110 N 0.13599(9) 1.02452(8) -0.03664(7) 0.0232(3) Uani 1 1 d
C111 C 0.10813(11) 0.98762(10) 0.08809(8) 0.0242(3) Uani 1 1 d
C112 C 0.10076(11) 0.89583(10) 0.01873(8) 0.0237(3) Uani 1 1 d
C113 C 0.12119(10) 0.95117(9) -0.04190(8) 0.0219(3) Uani 1 1 d
C114 C 0.12960(11) 1.04346(10) 0.02761(8) 0.0230(3) Uani 1 1 d
C121 C 0.67986(11) 0.14832(10) 0.99811(9) 0.0261(3) Uani 1 1 d
H121 H 0.7045(16) 0.1857(15) 0.9576(12) 0.046(7) Uiso 1 1 d
C122 C 0.66869(12) 0.16645(11) 1.06396(10) 0.0296(3) Uani 1 1 d
H122 H 0.6858(14) 0.2178(13) 1.0715(10) 0.030(5) Uiso 1 1 d
C123 C 0.63765(12) 0.11278(11) 1.12156(9) 0.0302(4) Uani 1 1 d
H123 H 0.6310(15) 0.1292(13) 1.1683(11) 0.035(6) Uiso 1 1 d
C124 C 0.61815(12) 0.04149(11) 1.11301(9) 0.0281(3) Uani 1 1 d
H124 H 0.5950(15) 0.0018(14) 1.1510(12) 0.038(6) Uiso 1 1 d
N125 N 0.60864(9) -0.04951(8) 1.03561(7) 0.0248(3) Uani 1 1 d
C126 C 0.59811(13) -0.13943(11) 0.95748(11) 0.0332(4) Uani 1 1 d
H126 H 0.5735(16) -0.1752(15) 0.9964(12) 0.047(7) Uiso 1 1 d
C127 C 0.60679(15) -0.15533(13) 0.89095(12) 0.0409(5) Uani 1 1 d
H127 H 0.595(2) -0.202(2) 0.8829(16) 0.081(10) Uiso 1 1 d
C128 C 0.63624(15) -0.10044(13) 0.83334(11) 0.0398(5) Uani 1 1 d
H128 H 0.6422(16) -0.1180(15) 0.7877(13) 0.049(7) Uiso 1 1 d
C129 C 0.65717(13) -0.03045(12) 0.84347(9) 0.0333(4) Uani 1 1 d
H129 H 0.6785(16) 0.0077(14) 0.8044(12) 0.042(6) Uiso 1 1 d
N130 N 0.67077(9) 0.05780(8) 0.92076(7) 0.0242(3) Uani 1 1 d
C131 C 0.62840(10) 0.02042(9) 1.04467(8) 0.0223(3) Uani 1 1 d
C132 C 0.61829(11) -0.06622(10) 0.96986(9) 0.0241(3) Uani 1 1 d
C133 C 0.64966(11) -0.01114(10) 0.91202(8) 0.0257(3) Uani 1 1 d
C134 C 0.65998(10) 0.07439(9) 0.98616(8) 0.0215(3) Uani 1 1 d
C141 C 0.98438(12) 0.38133(10) 0.95040(9) 0.0282(3) Uani 1 1 d
C142 C 1.01104(13) 0.37463(11) 0.88128(10) 0.0317(4) Uani 1 1 d
H142 H 1.0569(15) 0.3299(14) 0.8661(11) 0.041(6) Uiso 1 1 d
C143 C 0.97419(14) 0.43523(11) 0.83052(9) 0.0347(4) Uani 1 1 d
H143 H 0.9984(15) 0.4282(14) 0.7810(12) 0.043(6) Uiso 1 1 d
C144 C 0.91198(14) 0.50032(11) 0.85001(9) 0.0311(4) Uani 1 1 d
H144 H 0.8885(13) 0.5436(12) 0.8156(10) 0.030(5) Uiso 1 1 d
N145 N 0.82547(10) 0.57732(8) 0.93931(7) 0.0259(3) Uani 1 1 d
C146 C 0.74676(13) 0.65851(11) 1.02834(11) 0.0357(4) Uani 1 1 d
H146 H 0.7278(16) 0.7033(15) 0.9912(12) 0.045(6) Uiso 1 1 d
C147 C 0.72487(15) 0.66799(13) 1.09688(13) 0.0445(5) Uani 1 1 d
H147 H 0.6892(17) 0.7166(16) 1.1128(13) 0.054(7) Uiso 1 1 d
C148 C 0.75537(14) 0.60511(13) 1.14808(11) 0.0413(5) Uani 1 1 d
H148 H 0.7362(15) 0.6148(14) 1.1977(12) 0.043(6) Uiso 1 1 d
C149 C 0.80884(13) 0.53422(12) 1.13054(9) 0.0330(4) Uani 1 1 d
H149 H 0.8337(16) 0.4884(15) 1.1676(12) 0.050(7) Uiso 1 1 d
N150 N 0.89353(9) 0.45560(8) 1.04111(7) 0.0237(3) Uani 1 1 d
C151 C 0.88303(11) 0.51041(9) 0.92163(8) 0.0235(3) Uani 1 1 d
C152 C 0.80322(11) 0.58533(10) 1.00716(9) 0.0256(3) Uani 1 1 d
C153 C 0.83599(11) 0.52325(10) 1.05908(8) 0.0249(3) Uani 1 1 d
C154 C 0.91900(10) 0.44902(9) 0.97295(8) 0.0227(3) Uani 1 1 d
H154 H 1.0104(13) 0.3409(12) 0.9874(10) 0.027(5) Uiso 1 1 d
C161 C 0.49176(12) 0.33540(10) -0.00265(10) 0.0294(3) Uani 1 1 d
H161 H 0.5131(14) 0.2883(13) 0.0373(11) 0.035(6) Uiso 1 1 d
C162 C 0.52011(12) 0.32469(11) -0.07087(10) 0.0310(4) Uani 1 1 d
H162 H 0.5598(14) 0.2731(13) -0.0834(11) 0.032(5) Uiso 1 1 d
C163 C 0.49252(13) 0.38638(11) -0.12449(9) 0.0310(4) Uani 1 1 d
H163 H 0.5171(14) 0.3750(13) -0.1745(11) 0.030(5) Uiso 1 1 d
C164 C 0.43669(12) 0.45677(11) -0.10879(9) 0.0278(3) Uani 1 1 d
H164 H 0.4183(15) 0.5008(14) -0.1436(12) 0.039(6) Uiso 1 1 d
N165 N 0.34989(9) 0.53970(8) -0.02299(7) 0.0236(3) Uani 1 1 d
C166 C 0.26572(12) 0.62328(11) 0.06315(9) 0.0290(3) Uani 1 1 d
H166 H 0.2462(16) 0.6645(14) 0.0257(12) 0.042(6) Uiso 1 1 d
C167 C 0.23992(13) 0.63451(12) 0.13139(10) 0.0333(4) Uani 1 1 d
H167 H 0.2029(14) 0.6838(13) 0.1459(11) 0.032(5) Uiso 1 1 d
C168 C 0.27047(13) 0.57438(13) 0.18467(10) 0.0357(4) Uani 1 1 d
H168 H 0.2510(15) 0.5852(13) 0.2327(11) 0.036(6) Uiso 1 1 d
C169 C 0.32441(13) 0.50351(12) 0.16888(9) 0.0315(4) Uani 1 1 d
H169 H 0.3484(15) 0.4601(14) 0.2038(12) 0.038(6) Uiso 1 1 d
N170 N 0.40694(10) 0.41824(9) 0.08333(7) 0.0266(3) Uani 1 1 d
C171 C 0.40513(11) 0.46987(9) -0.03802(8) 0.0218(3) Uani 1 1 d
C172 C 0.32372(11) 0.55003(10) 0.04440(8) 0.0229(3) Uani 1 1 d
C173 C 0.35309(11) 0.48831(10) 0.09799(8) 0.0241(3) Uani 1 1 d
C174 C 0.43346(11) 0.40833(10) 0.01589(8) 0.0231(3) Uani 1 1 d
C181 C 0.50731(12) 0.66439(11) 0.49847(10) 0.0301(3) Uani 1 1 d
H181 H 0.4863(15) 0.7058(14) 0.4598(11) 0.036(6) Uiso 1 1 d
C182 C 0.47890(12) 0.67771(11) 0.56611(10) 0.0314(4) Uani 1 1 d
H182 H 0.4406(15) 0.7321(13) 0.5767(11) 0.034(6) Uiso 1 1 d
C183 C 0.50651(12) 0.61912(11) 0.62124(9) 0.0314(4) Uani 1 1 d
H183 H 0.4828(14) 0.6299(13) 0.6720(11) 0.030(5) Uiso 1 1 d
C184 C 0.56319(12) 0.54799(11) 0.60798(8) 0.0278(3) Uani 1 1 d
H184 H 0.5813(15) 0.5076(14) 0.6469(12) 0.038(6) Uiso 1 1 d
N185 N 0.64990(9) 0.46098(8) 0.52573(7) 0.0233(3) Uani 1 1 d
C186 C 0.73391(12) 0.37247(11) 0.44339(10) 0.0302(4) Uani 1 1 d
H186 H 0.7544(14) 0.3300(13) 0.4843(11) 0.032(5) Uiso 1 1 d
C187 C 0.76004(13) 0.35794(13) 0.37579(11) 0.0379(4) Uani 1 1 d
H187 H 0.7978(15) 0.3065(14) 0.3637(11) 0.036(6) Uiso 1 1 d
C188 C 0.73042(14) 0.41587(14) 0.32073(10) 0.0402(5) Uani 1 1 d
H188 H 0.7508(17) 0.4061(16) 0.2728(14) 0.054(7) Uiso 1 1 d
C189 C 0.67613(14) 0.48744(13) 0.33373(9) 0.0349(4) Uani 1 1 d
H189 H 0.6497(17) 0.5323(15) 0.2961(13) 0.051(7) Uiso 1 1 d
N190 N 0.59298(10) 0.57704(9) 0.41548(7) 0.0272(3) Uani 1 1 d
C191 C 0.59447(10) 0.53130(9) 0.53814(8) 0.0217(3) Uani 1 1 d
C192 C 0.67603(11) 0.44711(10) 0.45918(8) 0.0238(3) Uani 1 1 d
C193 C 0.64679(11) 0.50599(10) 0.40356(8) 0.0258(3) Uani 1 1 d
C194 C 0.56605(11) 0.59011(10) 0.48236(8) 0.0232(3) Uani 1 1 d
C201 C 0.25407(12) 0.33600(11) 0.49347(10) 0.0312(4) Uani 1 1 d
H201 H 0.2675(15) 0.3004(14) 0.5374(11) 0.038(6) Uiso 1 1 d
C202 C 0.28517(13) 0.31043(12) 0.43028(11) 0.0367(4) Uani 1 1 d
H202 H 0.3247(16) 0.2558(15) 0.4287(12) 0.048(7) Uiso 1 1 d
C203 C 0.26270(13) 0.35953(13) 0.36871(10) 0.0362(4) Uani 1 1 d
H203 H 0.2869(16) 0.3418(15) 0.3239(13) 0.052(7) Uiso 1 1 d
C204 C 0.20793(12) 0.43411(12) 0.37144(9) 0.0314(4) Uani 1 1 d
H204 H 0.1888(14) 0.4673(13) 0.3273(11) 0.036(6) Uiso 1 1 d
N205 N 0.11434(9) 0.53353(8) 0.44038(7) 0.0252(3) Uani 1 1 d
C206 C 0.01426(13) 0.62951(11) 0.50921(11) 0.0342(4) Uani 1 1 d
H206 H -0.0064(14) 0.6632(13) 0.4652(11) 0.035(5) Uiso 1 1 d
C207 C -0.02174(14) 0.65282(13) 0.57299(12) 0.0406(5) Uani 1 1 d
H207 H -0.0708(16) 0.7039(15) 0.5773(12) 0.051(7) Uiso 1 1 d
C208 C 0.00527(15) 0.60686(13) 0.63339(11) 0.0418(5) Uani 1 1 d
H208 H -0.0197(15) 0.6225(14) 0.6789(13) 0.048(7) Uiso 1 1 d
C209 C 0.06821(14) 0.53643(13) 0.63036(10) 0.0354(4) Uani 1 1 d
H209 H 0.0917(12) 0.5005(11) 0.6669(10) 0.019(4) Uiso 1 1 d
N210 N 0.16505(10) 0.43704(9) 0.56201(7) 0.0261(3) Uani 1 1 d
C211 C 0.17196(11) 0.46263(10) 0.43702(8) 0.0234(3) Uani 1 1 d
C212 C 0.08002(11) 0.55665(10) 0.50371(9) 0.0261(3) Uani 1 1 d
C213 C 0.10728(11) 0.50797(10) 0.56491(8) 0.0267(3) Uani 1 1 d
C214 C 0.19653(11) 0.41323(10) 0.49889(8) 0.0235(3) Uani 1 1 d
C221 C 0.32158(12) 0.85422(11) 0.49415(10) 0.0303(4) Uani 1 1 d
H221 H 0.2992(16) 0.8119(14) 0.5350(12) 0.043(6) Uiso 1 1 d
C222 C 0.33160(13) 0.84074(12) 0.42714(11) 0.0369(4) Uani 1 1 d
H222 H 0.3157(16) 0.7893(15) 0.4160(12) 0.045(6) Uiso 1 1 d
C223 C 0.36045(13) 0.89837(13) 0.37180(10) 0.0374(4) Uani 1 1 d
H223 H 0.3658(16) 0.8857(14) 0.3232(12) 0.046(7) Uiso 1 1 d
C224 C 0.37904(12) 0.96898(12) 0.38410(9) 0.0311(4) Uani 1 1 d
H224 H 0.4016(15) 1.0093(14) 0.3475(12) 0.041(6) Uiso 1 1 d
N225 N 0.38997(9) 1.05266(8) 0.46683(7) 0.0241(3) Uani 1 1 d
C226 C 0.40346(13) 1.13488(11) 0.55004(10) 0.0310(4) Uani 1 1 d
H226 H 0.4273(17) 1.1729(15) 0.5131(13) 0.050(7) Uiso 1 1 d
C227 C 0.39532(14) 1.14643(12) 0.61784(11) 0.0362(4) Uani 1 1 d
H227 H 0.411(2) 1.1942(18) 0.6298(15) 0.068(9) Uiso 1 1 d
C228 C 0.36560(14) 1.08861(13) 0.67283(10) 0.0387(4) Uani 1 1 d
H228 H 0.3594(18) 1.0995(16) 0.7207(14) 0.059(8) Uiso 1 1 d
C229 C 0.34478(13) 1.02031(12) 0.65913(9) 0.0311(4) Uani 1 1 d
H229 H 0.3217(16) 0.9759(14) 0.6961(12) 0.046(7) Uiso 1 1 d
N230 N 0.33103(9) 0.93837(8) 0.57647(7) 0.0245(3) Uani 1 1 d
C231 C 0.37024(10) 0.98437(10) 0.45409(8) 0.0235(3) Uani 1 1 d
C232 C 0.38194(11) 1.06423(10) 0.53384(8) 0.0231(3) Uani 1 1 d
C233 C 0.35188(11) 1.00592(10) 0.58898(8) 0.0237(3) Uani 1 1 d
C234 C 0.34091(11) 0.92649(10) 0.50980(8) 0.0234(3) Uani 1 1 d
C241 C 0.90601(13) 0.17661(12) 0.51039(12) 0.0378(4) Uani 1 1 d
H241 H 0.9172(16) 0.2228(15) 0.4710(12) 0.048(7) Uiso 1 1 d
C242 C 0.90011(14) 0.18496(14) 0.57826(13) 0.0450(5) Uani 1 1 d
H242 H 0.904(2) 0.2392(19) 0.5910(15) 0.080(10) Uiso 1 1 d
C243 C 0.88437(14) 0.12026(15) 0.63103(12) 0.0442(5) Uani 1 1 d
H243 H 0.8811(16) 0.1277(15) 0.6801(13) 0.053(7) Uiso 1 1 d
C244 C 0.87459(14) 0.04831(13) 0.61511(10) 0.0363(4) Uani 1 1 d
H244 H 0.8629(16) 0.0034(15) 0.6498(12) 0.047(7) Uiso 1 1 d
N245 N 0.86757(10) -0.03285(9) 0.52958(8) 0.0281(3) Uani 1 1 d
C246 C 0.86043(14) -0.11137(13) 0.44159(14) 0.0447(5) Uani 1 1 d
H246 H 0.8490(14) -0.1519(13) 0.4755(11) 0.031(6) Uiso 1 1 d
C247 C 0.86528(17) -0.1175(2) 0.37289(18) 0.0672(10) Uani 1 1 d
H247 H 0.857(2) -0.162(2) 0.3599(17) 0.087(10) Uiso 1 1 d
C248 C 0.88287(17) -0.0526(2) 0.32074(14) 0.0606(8) Uani 1 1 d
H248 H 0.889(2) -0.066(2) 0.2717(17) 0.091(11) Uiso 1 1 d
C249 C 0.89519(15) 0.01641(18) 0.33777(11) 0.0498(6) Uani 1 1 d
H249 H 0.908(2) 0.0650(18) 0.2979(16) 0.078(9) Uiso 1 1 d
N250 N 0.90097(10) 0.09625(10) 0.42404(8) 0.0315(3) Uani 1 1 d
C251 C 0.87972(11) 0.03756(10) 0.54456(8) 0.0246(3) Uani 1 1 d
C252 C 0.87293(11) -0.03930(11) 0.46183(9) 0.0292(3) Uani 1 1 d
C253 C 0.89011(12) 0.02590(12) 0.40892(9) 0.0309(4) Uani 1 1 d
C254 C 0.89594(11) 0.10222(10) 0.49118(9) 0.0264(3) Uani 1 1 d

loop_
_atom_site_aniso_label
_atom_site_aniso_U_11
_atom_site_aniso_U_22
_atom_site_aniso_U_33
_atom_site_aniso_U_23
_atom_site_aniso_U_13
_atom_site_aniso_U_12
C1 0.0162(7) 0.0219(7) 0.0211(6) -0.0017(5) -0.0035(5) -0.0028(6)
C7 0.0190(7) 0.0219(7) 0.0217(6) -0.0020(5) -0.0024(5) -0.0030(6)
O1 0.0204(6) 0.0360(7) 0.0311(6) 0.0005(5) -0.0062(4) -0.0100(5)
O2 0.0237(6) 0.0357(7) 0.0286(6) 0.0086(5) -0.0066(5) -0.0097(5)
C2 0.0175(7) 0.0222(7) 0.0237(6) -0.0024(5) -0.0066(5) -0.0029(6)
C3 0.0203(7) 0.0230(7) 0.0209(6) 0.0014(5) -0.0078(5) -0.0030(6)
C4 0.0204(7) 0.0226(7) 0.0215(6) -0.0011(5) -0.0064(5) -0.0045(6)
N1 0.0217(7) 0.0366(8) 0.0293(7) 0.0107(6) -0.0090(5) -0.0100(6)
C5 0.0176(7) 0.0236(7) 0.0238(6) 0.0004(5) -0.0068(5) -0.0031(6)
C6 0.0194(7) 0.0215(7) 0.0189(6) 0.0006(5) -0.0050(5) -0.0033(6)
C11 0.0179(7) 0.0197(7) 0.0234(6) -0.0033(5) -0.0032(5) -0.0031(6)
C17 0.0216(7) 0.0212(7) 0.0245(7) -0.0039(5) -0.0041(5) -0.0052(6)
O11 0.0195(6) 0.0401(7) 0.0304(6) 0.0031(5) -0.0068(4) -0.0063(5)
O12 0.0257(6) 0.0337(7) 0.0296(6) 0.0066(5) -0.0084(5) -0.0088(5)
C12 0.0185(7) 0.0221(7) 0.0244(7) -0.0032(5) -0.0028(5) -0.0052(6)
C13 0.0180(7) 0.0231(7) 0.0267(7) -0.0017(6) -0.0027(5) -0.0050(6)
C14 0.0217(8) 0.0235(7) 0.0272(7) 0.0009(6) -0.0059(6) -0.0042(6)
N11 0.0249(8) 0.0414(9) 0.0399(8) 0.0146(7) -0.0141(6) -0.0130(7)
C15 0.0196(7) 0.0247(7) 0.0275(7) 0.0022(6) -0.0046(6) -0.0052(6)
C16 0.0169(7) 0.0223(7) 0.0259(7) -0.0034(5) -0.0025(5) -0.0049(6)
C21 0.0181(7) 0.0175(6) 0.0233(6) -0.0013(5) -0.0039(5) -0.0038(5)
C27 0.0196(7) 0.0201(7) 0.0234(6) -0.0009(5) -0.0050(5) -0.0028(6)
O21 0.0206(6) 0.0331(6) 0.0347(6) 0.0054(5) -0.0105(5) -0.0082(5)
O22 0.0290(7) 0.0370(7) 0.0466(8) 0.0205(6) -0.0173(6) -0.0137(6)
C22 0.0194(7) 0.0223(7) 0.0220(6) 0.0012(5) -0.0039(5) -0.0056(6)
C23 0.0165(7) 0.0243(7) 0.0238(7) 0.0002(5) -0.0028(5) -0.0048(6)
C24 0.0177(7) 0.0215(7) 0.0244(7) 0.0004(5) -0.0041(5) -0.0030(6)
N21 0.0185(7) 0.0349(8) 0.0360(7) 0.0129(6) -0.0088(5) -0.0061(6)
C25 0.0194(7) 0.0207(7) 0.0249(7) 0.0023(5) -0.0032(5) -0.0045(6)
C26 0.0173(7) 0.0207(7) 0.0243(6) -0.0014(5) -0.0025(5) -0.0046(6)
C31 0.0159(7) 0.0199(7) 0.0234(6) -0.0038(5) -0.0043(5) -0.0023(5)
C37 0.0176(7) 0.0202(7) 0.0263(7) -0.0038(5) -0.0020(5) -0.0032(6)
O31 0.0195(6) 0.0402(7) 0.0339(6) -0.0011(5) -0.0062(4) -0.0114(5)
O32 0.0238(6) 0.0365(7) 0.0391(7) 0.0134(5) -0.0102(5) -0.0121(5)
C32 0.0185(7) 0.0212(7) 0.0249(7) -0.0037(5) -0.0067(5) -0.0027(6)
C33 0.0195(7) 0.0261(7) 0.0226(6) 0.0008(6) -0.0071(5) -0.0039(6)
C34 0.0203(7) 0.0232(7) 0.0218(6) -0.0008(5) -0.0049(5) -0.0055(6)
N31 0.0209(7) 0.0411(9) 0.0292(7) 0.0125(6) -0.0088(5) -0.0095(6)
C35 0.0161(7) 0.0244(7) 0.0241(7) 0.0017(5) -0.0064(5) -0.0037(6)
C36 0.0187(7) 0.0200(7) 0.0220(6) -0.0014(5) -0.0055(5) -0.0035(6)
C101 0.0308(9) 0.0244(8) 0.0344(8) -0.0059(6) -0.0075(7) -0.0036(7)
C102 0.0337(10) 0.0328(9) 0.0419(10) -0.0146(8) -0.0073(8) -0.0033(8)
C103 0.0320(10) 0.0444(11) 0.0313(8) -0.0168(8) -0.0048(7) -0.0042(8)
C104 0.0284(9) 0.0426(10) 0.0251(7) -0.0063(7) -0.0048(6) -0.0062(8)
N105 0.0215(7) 0.0308(7) 0.0257(6) 0.0005(5) -0.0012(5) -0.0083(6)
C106 0.0279(9) 0.0237(8) 0.0388(9) -0.0029(7) -0.0008(7) -0.0087(7)
C107 0.0303(9) 0.0288(9) 0.0421(9) -0.0110(7) -0.0016(7) -0.0094(7)
C108 0.0305(9) 0.0338(9) 0.0330(8) -0.0116(7) -0.0075(7) -0.0059(7)
C109 0.0314(9) 0.0268(8) 0.0264(7) -0.0036(6) -0.0088(6) -0.0019(7)
N110 0.0243(7) 0.0197(6) 0.0246(6) -0.0002(5) -0.0067(5) -0.0019(5)
C111 0.0195(7) 0.0283(8) 0.0242(7) -0.0038(6) -0.0032(5) -0.0037(6)
C112 0.0194(7) 0.0228(7) 0.0280(7) -0.0015(6) -0.0031(6) -0.0045(6)
C113 0.0193(7) 0.0212(7) 0.0246(7) -0.0013(5) -0.0058(5) -0.0022(6)
C114 0.0208(7) 0.0214(7) 0.0259(7) -0.0029(6) -0.0053(5) -0.0009(6)
C121 0.0217(8) 0.0191(7) 0.0372(8) -0.0006(6) -0.0085(6) -0.0021(6)
C122 0.0250(8) 0.0233(8) 0.0415(9) -0.0091(7) -0.0096(7) 0.0003(7)
C123 0.0253(8) 0.0332(9) 0.0321(8) -0.0099(7) -0.0061(6) -0.0002(7)
C124 0.0247(8) 0.0300(8) 0.0270(7) -0.0032(6) -0.0040(6) -0.0006(7)
N125 0.0210(7) 0.0227(6) 0.0297(6) -0.0004(5) -0.0044(5) -0.0042(5)
C126 0.0325(10) 0.0225(8) 0.0469(10) -0.0071(7) -0.0097(8) -0.0054(7)
C127 0.0375(11) 0.0330(10) 0.0587(13) -0.0182(9) -0.0165(9) -0.0041(8)
C128 0.0394(11) 0.0411(11) 0.0432(10) -0.0186(9) -0.0171(8) 0.0020(9)
C129 0.0335(10) 0.0360(9) 0.0301(8) -0.0053(7) -0.0126(7) 0.0014(8)
N130 0.0230(7) 0.0223(6) 0.0262(6) 0.0016(5) -0.0078(5) -0.0020(5)
C131 0.0190(7) 0.0195(7) 0.0269(7) -0.0016(5) -0.0052(5) -0.0006(6)
C132 0.0205(7) 0.0195(7) 0.0320(8) -0.0024(6) -0.0078(6) -0.0009(6)
C133 0.0228(8) 0.0253(8) 0.0277(7) -0.0022(6) -0.0096(6) 0.0019(6)
C134 0.0165(7) 0.0196(7) 0.0267(7) 0.0004(5) -0.0056(5) -0.0004(6)
C141 0.0261(8) 0.0232(7) 0.0354(8) -0.0029(6) -0.0056(6) -0.0056(7)
C142 0.0305(9) 0.0239(8) 0.0407(9) -0.0099(7) 0.0008(7) -0.0072(7)
C143 0.0472(11) 0.0286(9) 0.0296(8) -0.0084(7) 0.0020(7) -0.0143(8)
C144 0.0423(10) 0.0259(8) 0.0270(7) -0.0005(6) -0.0057(7) -0.0126(8)
N145 0.0247(7) 0.0208(6) 0.0316(7) 0.0022(5) -0.0060(5) -0.0063(5)
C146 0.0272(9) 0.0230(8) 0.0533(11) -0.0056(8) 0.0018(8) -0.0046(7)
C147 0.0349(11) 0.0323(10) 0.0622(13) -0.0206(10) 0.0151(9) -0.0084(9)
C148 0.0383(11) 0.0457(11) 0.0416(10) -0.0184(9) 0.0090(8) -0.0166(9)
C149 0.0342(10) 0.0377(10) 0.0290(8) -0.0060(7) 0.0017(7) -0.0163(8)
N150 0.0227(7) 0.0225(6) 0.0265(6) -0.0002(5) -0.0045(5) -0.0073(5)
C151 0.0238(8) 0.0192(7) 0.0281(7) -0.0003(5) -0.0040(6) -0.0076(6)
C152 0.0209(8) 0.0214(7) 0.0340(8) -0.0026(6) -0.0014(6) -0.0064(6)
C153 0.0225(8) 0.0242(7) 0.0295(7) -0.0027(6) -0.0020(6) -0.0104(6)
C154 0.0200(7) 0.0200(7) 0.0293(7) -0.0018(6) -0.0040(5) -0.0072(6)
C161 0.0277(9) 0.0233(8) 0.0393(9) -0.0052(7) -0.0144(7) -0.0009(7)
C162 0.0277(9) 0.0256(8) 0.0416(9) -0.0115(7) -0.0092(7) -0.0011(7)
C163 0.0319(9) 0.0320(9) 0.0322(8) -0.0113(7) -0.0039(7) -0.0087(7)
C164 0.0323(9) 0.0263(8) 0.0257(7) -0.0033(6) -0.0035(6) -0.0091(7)
N165 0.0253(7) 0.0207(6) 0.0251(6) -0.0015(5) -0.0061(5) -0.0045(5)
C166 0.0267(9) 0.0238(8) 0.0356(8) -0.0016(6) -0.0049(7) -0.0050(7)
C167 0.0295(9) 0.0307(9) 0.0389(9) -0.0105(7) 0.0004(7) -0.0054(8)
C168 0.0330(10) 0.0431(11) 0.0308(8) -0.0105(8) 0.0013(7) -0.0085(8)
C169 0.0323(9) 0.0360(9) 0.0268(8) -0.0035(7) -0.0074(7) -0.0060(8)
N170 0.0251(7) 0.0271(7) 0.0270(6) -0.0004(5) -0.0100(5) -0.0013(6)
C171 0.0211(7) 0.0192(7) 0.0268(7) -0.0015(5) -0.0064(5) -0.0062(6)
C172 0.0213(7) 0.0218(7) 0.0264(7) -0.0018(6) -0.0056(5) -0.0054(6)
C173 0.0225(8) 0.0250(7) 0.0257(7) -0.0023(6) -0.0072(6) -0.0045(6)
C174 0.0210(7) 0.0215(7) 0.0287(7) -0.0024(6) -0.0092(6) -0.0042(6)
C181 0.0267(9) 0.0243(8) 0.0404(9) -0.0035(7) -0.0141(7) -0.0001(7)
C182 0.0236(8) 0.0275(8) 0.0447(10) -0.0097(7) -0.0090(7) -0.0020(7)
C183 0.0295(9) 0.0333(9) 0.0341(8) -0.0107(7) -0.0032(7) -0.0090(7)
C184 0.0318(9) 0.0267(8) 0.0255(7) -0.0022(6) -0.0048(6) -0.0080(7)
N185 0.0237(7) 0.0206(6) 0.0259(6) -0.0016(5) -0.0055(5) -0.0045(5)
C186 0.0245(8) 0.0263(8) 0.0403(9) -0.0072(7) -0.0020(7) -0.0067(7)
C187 0.0293(10) 0.0361(10) 0.0481(11) -0.0168(8) 0.0060(8) -0.0090(8)
C188 0.0391(11) 0.0503(12) 0.0329(9) -0.0141(8) 0.0077(8) -0.0182(9)
C189 0.0381(10) 0.0445(11) 0.0247(7) -0.0054(7) -0.0023(7) -0.0155(9)
N190 0.0270(7) 0.0294(7) 0.0265(6) -0.0005(5) -0.0088(5) -0.0065(6)
C191 0.0208(7) 0.0203(7) 0.0253(7) -0.0018(5) -0.0053(5) -0.0062(6)
C192 0.0204(7) 0.0252(7) 0.0270(7) -0.0027(6) -0.0039(6) -0.0075(6)
C193 0.0248(8) 0.0291(8) 0.0246(7) -0.0019(6) -0.0054(6) -0.0075(7)
C194 0.0213(7) 0.0219(7) 0.0285(7) -0.0016(6) -0.0086(6) -0.0055(6)
C201 0.0256(9) 0.0245(8) 0.0422(9) 0.0024(7) -0.0108(7) -0.0025(7)
C202 0.0259(9) 0.0311(9) 0.0521(11) -0.0085(8) -0.0065(8) -0.0010(8)
C203 0.0287(9) 0.0438(11) 0.0377(9) -0.0142(8) -0.0010(7) -0.0076(8)
C204 0.0282(9) 0.0394(10) 0.0268(7) -0.0011(7) -0.0049(6) -0.0090(8)
N205 0.0219(7) 0.0225(6) 0.0305(6) 0.0033(5) -0.0057(5) -0.0064(5)
C206 0.0290(9) 0.0244(8) 0.0501(11) -0.0058(7) -0.0059(8) -0.0069(7)
C207 0.0331(10) 0.0323(10) 0.0578(12) -0.0162(9) 0.0012(9) -0.0095(8)
C208 0.0401(11) 0.0438(11) 0.0466(11) -0.0226(9) 0.0071(9) -0.0198(9)
C209 0.0380(10) 0.0428(11) 0.0302(8) -0.0076(8) -0.0003(7) -0.0205(9)
N210 0.0279(7) 0.0268(7) 0.0253(6) 0.0027(5) -0.0070(5) -0.0111(6)
C211 0.0209(7) 0.0259(7) 0.0241(7) 0.0017(6) -0.0048(5) -0.0084(6)
C212 0.0226(8) 0.0230(7) 0.0337(8) -0.0023(6) -0.0023(6) -0.0097(6)
C213 0.0274(8) 0.0269(8) 0.0288(7) -0.0031(6) -0.0028(6) -0.0135(7)
C214 0.0208(7) 0.0221(7) 0.0284(7) 0.0002(6) -0.0074(6) -0.0052(6)
C221 0.0248(8) 0.0224(8) 0.0454(10) -0.0047(7) -0.0135(7) -0.0008(7)
C222 0.0297(10) 0.0307(9) 0.0532(11) -0.0162(8) -0.0147(8) 0.0030(8)
C223 0.0286(9) 0.0466(11) 0.0389(9) -0.0224(9) -0.0093(7) 0.0040(8)
C224 0.0262(9) 0.0374(9) 0.0284(8) -0.0080(7) -0.0053(6) 0.0000(7)
N225 0.0217(7) 0.0241(6) 0.0254(6) -0.0003(5) -0.0041(5) -0.0041(5)
C226 0.0309(9) 0.0236(8) 0.0406(9) -0.0040(7) -0.0105(7) -0.0058(7)
C227 0.0376(10) 0.0313(9) 0.0446(10) -0.0132(8) -0.0157(8) -0.0030(8)
C228 0.0388(11) 0.0436(11) 0.0354(9) -0.0150(8) -0.0151(8) 0.0033(9)
C229 0.0313(9) 0.0356(9) 0.0251(7) -0.0036(7) -0.0088(6) -0.0001(8)
N230 0.0239(7) 0.0214(6) 0.0265(6) 0.0030(5) -0.0077(5) -0.0020(5)
C231 0.0180(7) 0.0258(7) 0.0256(7) -0.0036(6) -0.0043(5) -0.0012(6)
C232 0.0209(7) 0.0219(7) 0.0262(7) -0.0023(6) -0.0050(5) -0.0032(6)
C233 0.0214(7) 0.0253(7) 0.0228(7) -0.0001(6) -0.0068(5) -0.0006(6)
C234 0.0192(7) 0.0222(7) 0.0280(7) -0.0015(6) -0.0080(6) 0.0000(6)
C241 0.0284(9) 0.0290(9) 0.0576(12) -0.0076(8) -0.0084(8) -0.0066(8)
C242 0.0299(10) 0.0432(12) 0.0679(14) -0.0294(11) -0.0115(9) -0.0004(9)
C243 0.0350(11) 0.0561(13) 0.0454(11) -0.0273(10) -0.0143(8) 0.0048(10)
C244 0.0344(10) 0.0435(11) 0.0278(8) -0.0059(8) -0.0092(7) 0.0034(8)
N245 0.0240(7) 0.0257(7) 0.0330(7) -0.0011(5) -0.0075(5) -0.0010(6)
C246 0.0322(11) 0.0329(10) 0.0762(16) -0.0246(11) -0.0200(10) 0.0010(8)
C247 0.0388(13) 0.0719(18) 0.106(2) -0.0679(19) -0.0319(14) 0.0159(13)
C248 0.0477(14) 0.087(2) 0.0540(14) -0.0438(15) -0.0151(11) 0.0045(14)
C249 0.0355(11) 0.0827(18) 0.0324(10) -0.0206(11) -0.0052(8) -0.0046(11)
N250 0.0247(7) 0.0395(8) 0.0292(7) -0.0004(6) -0.0015(5) -0.0093(6)
C251 0.0208(7) 0.0261(8) 0.0266(7) -0.0046(6) -0.0066(6) -0.0005(6)
C252 0.0198(8) 0.0303(8) 0.0395(9) -0.0115(7) -0.0077(6) -0.0014(7)
C253 0.0205(8) 0.0453(10) 0.0277(8) -0.0109(7) -0.0029(6) -0.0046(7)
C254 0.0188(7) 0.0275(8) 0.0329(8) -0.0042(6) -0.0036(6) -0.0047(6)

loop_
_atom_type_symbol
_atom_type_description
_atom_type_scat_dispersion_real
_atom_type_scat_dispersion_imag
_atom_type_scat_source
C C 0.0029 0.0015 'International Tables Vol C Tables 4.2.6.8 and 6.1.1.4'
H H 0.0000 0.0000 'International Tables Vol C Tables 4.2.6.8 and 6.1.1.4'
N N 0.0057 0.0031 'International Tables Vol C Tables 4.2.6.8 and 6.1.1.4'
O O 0.0101 0.0057 'International Tables Vol C Tables 4.2.6.8 and 6.1.1.4'

loop_
_geom_angle_atom_site_label_1
_geom_angle_atom_site_label_2
_geom_angle_atom_site_label_3
_geom_angle
C2 C1 C6 118.75(13)
C2 C1 C7 119.72(14)
C6 C1 C7 121.52(13)
O1 C7 O2 122.78(14)
O1 C7 C1 123.65(14)
O2 C7 C1 113.56(14)
C7 O2 H2A 110.5(15)
C3 C2 C1 120.98(14)
C3 C2 H2 119.6(12)
C1 C2 H2 119.4(12)
C2 C3 C4 120.45(14)
C2 C3 H3 119.0(12)
C4 C3 H3 120.6(12)
N1 C4 C5 121.27(14)
N1 C4 C3 120.26(14)
C5 C4 C3 118.46(14)
C4 N1 H1A 115.6(16)
C4 N1 H1B 119.3(14)
H1A N1 H1B 125(2)
C6 C5 C4 120.70(14)
C6 C5 H5 119.3(13)
C4 C5 H5 119.9(13)
C5 C6 C1 120.65(14)
C5 C6 H6 121.0(13)
C1 C6 H6 118.4(13)
C16 C11 C12 119.12(14)
C16 C11 C17 119.21(14)
C12 C11 C17 121.66(14)
O11 C17 O12 122.21(15)
O11 C17 C11 123.81(14)
O12 C17 C11 113.98(14)
C17 O12 H12A 109.0(17)
C13 C12 C11 120.49(14)
C13 C12 H12 118.7(11)
C11 C12 H12 120.8(11)
C12 C13 C14 120.50(15)
C12 C13 H13 120.3(12)
C14 C13 H13 119.1(12)
N11 C14 C13 121.57(15)
N11 C14 C15 119.79(15)
C13 C14 C15 118.63(15)
C14 N11 H11A 117.6(15)
C14 N11 H11B 116.9(15)
H11A N11 H11B 124(2)
C16 C15 C14 120.43(14)
C16 C15 H15 120.1(12)
C14 C15 H15 119.4(12)
C15 C16 C11 120.83(14)
C15 C16 H16 119.5(10)
C11 C16 H16 119.6(10)
C26 C21 C22 119.09(14)
C26 C21 C27 118.82(13)
C22 C21 C27 122.09(13)
O21 C27 O22 122.06(14)
O21 C27 C21 124.42(14)
O22 C27 C21 113.50(13)
C27 O22 H22A 113.0(19)
C23 C22 C21 120.50(14)
C23 C22 H22 119.7(11)
C21 C22 H22 119.8(11)
C22 C23 C24 120.57(14)
C22 C23 H23 121.6(13)
C24 C23 H23 117.6(13)
N21 C24 C25 120.30(14)
N21 C24 C23 121.26(14)
C25 C24 C23 118.44(14)
C24 N21 H21A 119.3(13)
C24 N21 H21B 117.9(15)
H21A N21 H21B 123(2)
C26 C25 C24 120.61(14)
C26 C25 H25 120.8(11)
C24 C25 H25 118.5(11)
C25 C26 C21 120.77(14)
C25 C26 H26 117.5(11)
C21 C26 H26 121.7(11)
C32 C31 C36 118.96(14)
C32 C31 C37 119.50(14)
C36 C31 C37 121.54(14)
O31 C37 O32 122.44(14)
O31 C37 C31 123.64(15)
O32 C37 C31 113.92(14)
C37 O32 H32A 112.5(18)
C33 C32 C31 120.67(14)
C33 C32 H32 119.3(14)
C31 C32 H32 120.0(14)
C32 C33 C34 120.96(14)
C32 C33 H33 120.8(10)
C34 C33 H33 118.3(10)
N31 C34 C33 120.82(14)
N31 C34 C35 120.89(15)
C33 C34 C35 118.29(14)
C34 N31 H31A 117.7(18)
C34 N31 H31B 117.3(15)
H31A N31 H31B 125(2)
C36 C35 C34 120.47(14)
C36 C35 H35 120.0(12)
C34 C35 H35 119.6(12)
C35 C36 C31 120.64(14)
C35 C36 H36 121.8(12)
C31 C36 H36 117.5(12)
C102 C101 C114 119.90(17)
C102 C101 H101 121.2(15)
C114 C101 H101 118.9(15)
C101 C102 C103 120.97(18)
C101 C102 H102 117.7(15)
C103 C102 H102 121.3(15)
C104 C103 C102 120.86(16)
C104 C103 H103 120.6(13)
C102 C103 H103 118.3(13)
C103 C104 C111 120.19(17)
C103 C104 H104 119.1(12)
C111 C104 H104 120.7(12)
C111 N105 C112 116.70(14)
C107 C106 C112 119.88(16)
C107 C106 H106 119.9(14)
C112 C106 H106 120.3(14)
C106 C107 C108 121.08(16)
C106 C107 H107 119.6(14)
C108 C107 H107 119.3(14)
C109 C108 C107 120.86(16)
C109 C108 H108 118.8(11)
C107 C108 H108 120.2(11)
C108 C109 C113 119.85(16)
C108 C109 H109 121.8(13)
C113 C109 H109 118.4(13)
C114 N110 C113 117.11(13)
N105 C111 C104 119.82(15)
N105 C111 C114 121.78(14)
C104 C111 C114 118.39(15)
N105 C112 C113 122.09(14)
N105 C112 C106 119.14(15)
C113 C112 C106 118.75(15)
N110 C113 C109 119.44(14)
N110 C113 C112 120.98(14)
C109 C113 C112 119.56(15)
N110 C114 C101 118.97(15)
N110 C114 C111 121.34(14)
C101 C114 C111 119.69(14)
C122 C121 C134 119.93(16)
C122 C121 H121 120.4(14)
C134 C121 H121 119.7(14)
C121 C122 C123 120.89(16)
C121 C122 H122 118.8(12)
C123 C122 H122 120.3(12)
C124 C123 C122 121.48(16)
C124 C123 H123 121.3(13)
C122 C123 H123 117.2(13)
C123 C124 C131 119.40(16)
C123 C124 H124 125.5(13)
C131 C124 H124 115.1(13)
C131 N125 C132 117.66(14)
C127 C126 C132 119.49(18)
C127 C126 H126 120.8(15)
C132 C126 H126 119.6(14)
C126 C127 C128 121.40(18)
C126 C127 H127 120(2)
C128 C127 H127 119(2)
C129 C128 C127 120.52(18)
C129 C128 H128 124.1(15)
C127 C128 H128 115.4(15)
C128 C129 C133 120.30(19)
C128 C129 H129 121.7(13)
C133 C129 H129 118.0(14)
C133 N130 C134 117.01(14)
N125 C131 C124 119.89(14)
N125 C131 C134 120.72(14)
C124 C131 C134 119.39(15)
N125 C132 C126 119.83(15)
N125 C132 C133 120.68(14)
C126 C132 C133 119.48(16)
N130 C133 C129 119.29(16)
N130 C133 C132 121.92(14)
C129 C133 C132 118.78(16)
N130 C134 C121 119.10(14)
N130 C134 C131 122.00(14)
C121 C134 C131 118.90(14)
C142 C141 C154 120.39(16)
C142 C141 H154 122.7(11)
C154 C141 H154 116.8(11)
C141 C142 C143 120.58(17)
C141 C142 H142 120.2(13)
C143 C142 H142 119.2(13)
C144 C143 C142 120.67(16)
C144 C143 H143 122.6(13)
C142 C143 H143 116.7(13)
C143 C144 C151 120.70(17)
C143 C144 H144 121.3(11)
C151 C144 H144 117.9(12)
C151 N145 C152 117.13(14)
C147 C146 C152 119.80(19)
C147 C146 H146 121.8(13)
C152 C146 H146 118.2(13)
C146 C147 C148 120.79(18)
C146 C147 H147 122.2(16)
C148 C147 H147 117.0(15)
C149 C148 C147 121.58(18)
C149 C148 H148 120.9(13)
C147 C148 H148 117.5(13)
C148 C149 C153 119.25(19)
C148 C149 H149 122.3(13)
C153 C149 H149 118.4(13)
C154 N150 C153 117.41(14)
N145 C151 C144 119.52(15)
N145 C151 C154 121.62(14)
C144 C151 C154 118.83(15)
N145 C152 C146 119.17(16)
N145 C152 C153 121.83(15)
C146 C152 C153 118.98(16)
N150 C153 C149 119.63(16)
N150 C153 C152 120.84(14)
C149 C153 C152 119.52(16)
N150 C154 C141 120.11(15)
N150 C154 C151 121.06(14)
C141 C154 C151 118.81(15)
C162 C161 C174 120.13(16)
C162 C161 H161 119.9(11)
C174 C161 H161 119.9(11)
C161 C162 C163 120.74(16)
C161 C162 H162 119.7(12)
C163 C162 H162 119.6(12)
C164 C163 C162 120.81(16)
C164 C163 H163 122.4(12)
C162 C163 H163 116.8(12)
C163 C164 C171 120.03(16)
C163 C164 H164 123.2(13)
C171 C164 H164 116.7(13)
C172 N165 C171 117.40(14)
C167 C166 C172 119.87(17)
C167 C166 H166 122.2(13)
C172 C166 H166 117.9(13)
C166 C167 C168 121.06(17)
C166 C167 H167 122.2(13)
C168 C167 H167 116.7(13)
C169 C168 C167 120.70(17)
C169 C168 H168 121.0(13)
C167 C168 H168 118.3(13)
C168 C169 C173 120.55(17)
C168 C169 H169 124.0(13)
C173 C169 H169 115.4(13)
C173 N170 C174 117.02(14)
N165 C171 C164 119.61(14)
N165 C171 C174 121.14(14)
C164 C171 C174 119.25(15)
N165 C172 C166 119.64(15)
N165 C172 C173 121.02(14)
C166 C172 C173 119.34(15)
N170 C173 C169 119.74(15)
N170 C173 C172 121.80(14)
C169 C173 C172 118.46(15)
N170 C174 C161 119.35(15)
N170 C174 C171 121.61(14)
C161 C174 C171 119.04(15)
C182 C181 C194 119.67(16)
C182 C181 H181 120.7(12)
C194 C181 H181 119.6(12)
C181 C182 C183 121.27(17)
C181 C182 H182 118.8(12)
C183 C182 H182 119.8(12)
C184 C183 C182 120.81(16)
C184 C183 H183 119.3(12)
C182 C183 H183 119.9(12)
C183 C184 C191 119.93(16)
C183 C184 H184 119.8(13)
C191 C184 H184 120.2(13)
C191 N185 C192 117.31(14)
C187 C186 C192 119.52(18)
C187 C186 H186 121.8(11)
C192 C186 H186 118.7(11)
C186 C187 C188 121.10(18)
C186 C187 H187 121.1(13)
C188 C187 H187 117.8(13)
C189 C188 C187 120.97(17)
C189 C188 H188 118.2(16)
C187 C188 H188 120.8(16)
C188 C189 C193 120.34(18)
C188 C189 H189 125.3(13)
C193 C189 H189 114.3(13)
C193 N190 C194 116.68(14)
N185 C191 C184 119.41(14)
N185 C191 C194 121.23(14)
C184 C191 C194 119.36(15)
N185 C192 C186 119.39(15)
N185 C192 C193 121.19(15)
C186 C192 C193 119.41(15)
N190 C193 C189 119.54(16)
N190 C193 C192 121.82(14)
C189 C193 C192 118.65(16)
N190 C194 C181 119.30(15)
N190 C194 C191 121.74(15)
C181 C194 C191 118.96(15)
C202 C201 C214 119.72(17)
C202 C201 H201 121.6(12)
C214 C201 H201 118.5(12)
C201 C202 C203 121.32(18)
C201 C202 H202 117.3(14)
C203 C202 H202 121.4(14)
C204 C203 C202 120.94(17)
C204 C203 H203 118.2(15)
C202 C203 H203 120.8(15)
C203 C204 C211 119.62(16)
C203 C204 H204 120.3(12)
C211 C204 H204 119.9(12)
C211 N205 C212 117.69(14)
C207 C206 C212 119.42(19)
C207 C206 H206 120.6(12)
C212 C206 H206 119.9(12)
C206 C207 C208 121.1(2)
C206 C207 H207 119.7(14)
C208 C207 H207 119.2(13)
C209 C208 C207 121.33(18)
C209 C208 H208 116.6(15)
C207 C208 H208 122.0(15)
C208 C209 C213 120.20(19)
C208 C209 H209 129.2(11)
C213 C209 H209 110.5(11)
C213 N210 C214 116.86(14)
N205 C211 C204 119.92(15)
N205 C211 C214 121.05(14)
C204 C211 C214 119.01(15)
N205 C212 C206 118.93(16)
N205 C212 C213 120.67(15)
C206 C212 C213 120.38(16)
N210 C213 C209 120.40(16)
N210 C213 C212 121.99(15)
C209 C213 C212 117.57(17)
N210 C214 C201 118.95(15)
N210 C214 C211 121.67(15)
C201 C214 C211 119.36(15)
C222 C221 C234 120.02(18)
C222 C221 H221 120.6(13)
C234 C221 H221 119.4(13)
C221 C222 C223 120.74(18)
C221 C222 H222 119.8(13)
C223 C222 H222 119.4(13)
C224 C223 C222 121.46(17)
C224 C223 H223 121.1(14)
C222 C223 H223 117.4(14)
C223 C224 C231 119.08(18)
C223 C224 H224 124.1(13)
C231 C224 H224 116.7(13)
C231 N225 C232 117.66(13)
C227 C226 C232 119.69(17)
C227 C226 H226 120.4(15)
C232 C226 H226 119.8(15)
C226 C227 C228 121.04(18)
C226 C227 H227 120.7(17)
C228 C227 H227 118.3(17)
C229 C228 C227 120.74(17)
C229 C228 H228 120.5(16)
C227 C228 H228 118.7(16)
C228 C229 C233 120.14(18)
C228 C229 H229 125.4(13)
C233 C229 H229 114.4(13)
C233 N230 C234 117.16(14)
N225 C231 C224 119.63(15)
N225 C231 C234 120.90(14)
C224 C231 C234 119.46(15)
N225 C232 C226 119.81(15)
N225 C232 C233 120.70(14)
C226 C232 C233 119.49(15)
N230 C233 C229 119.31(15)
N230 C233 C232 121.80(14)
C229 C233 C232 118.89(15)
N230 C234 C221 119.02(15)
N230 C234 C231 121.76(15)
C221 C234 C231 119.23(15)
C242 C241 C254 120.2(2)
C242 C241 H241 122.2(14)
C254 C241 H241 117.6(14)
C241 C242 C243 120.67(19)
C241 C242 H242 119.0(18)
C243 C242 H242 120.2(17)
C244 C243 C242 121.13(19)
C244 C243 H243 119.8(15)
C242 C243 H243 119.1(15)
C243 C244 C251 119.8(2)
C243 C244 H244 123.2(14)
C251 C244 H244 117.0(14)
C251 N245 C252 116.52(15)
C247 C246 C252 120.0(3)
C247 C246 H246 122.4(14)
C252 C246 H246 117.6(14)
C246 C247 C248 121.1(2)
C246 C247 H247 120(2)
C248 C247 H247 118(2)
C249 C248 C247 120.7(2)
C249 C248 H248 125(2)
C247 C248 H248 114.0(19)
C248 C249 C253 120.2(3)
C248 C249 H249 119.8(16)
C253 C249 H249 120.0(16)
C254 N250 C253 116.41(15)
N245 C251 C244 119.28(16)
N245 C251 C254 121.29(15)
C244 C251 C254 119.42(16)
N245 C252 C246 120.11(19)
N245 C252 C253 121.44(16)
C246 C252 C253 118.44(18)
N250 C253 C249 118.6(2)
N250 C253 C252 121.91(15)
C249 C253 C252 119.53(19)
N250 C254 C251 122.42(16)
N250 C254 C241 118.76(17)
C251 C254 C241 118.82(16)

loop_
_geom_bond_atom_site_label_1
_geom_bond_atom_site_label_2
_geom_bond_distance
C1 C2 1.401(2)
C1 C6 1.403(2)
C1 C7 1.466(2)
C7 O1 1.2228(19)
C7 O2 1.3278(19)
O2 H2A 0.96(3)
C2 C3 1.379(2)
C2 H2 0.98(2)
C3 C4 1.411(2)
C3 H3 1.00(2)
C4 N1 1.358(2)
C4 C5 1.408(2)
N1 H1A 0.85(2)
N1 H1B 0.94(2)
C5 C6 1.381(2)
C5 H5 0.98(2)
C6 H6 0.96(2)
C11 C16 1.395(2)
C11 C12 1.403(2)
C11 C17 1.467(2)
C17 O11 1.2218(19)
C17 O12 1.3338(18)
O12 H12A 0.99(3)
C12 C13 1.382(2)
C12 H12 0.980(18)
C13 C14 1.406(2)
C13 H13 0.95(2)
C14 N11 1.359(2)
C14 C15 1.412(2)
N11 H11A 0.89(2)
N11 H11B 0.90(2)
C15 C16 1.377(2)
C15 H15 0.98(2)
C16 H16 1.000(17)
C21 C26 1.396(2)
C21 C22 1.402(2)
C21 C27 1.464(2)
C27 O21 1.2151(19)
C27 O22 1.3293(19)
O22 H22A 1.02(3)
C22 C23 1.379(2)
C22 H22 0.987(19)
C23 C24 1.411(2)
C23 H23 0.93(2)
C24 N21 1.361(2)
C24 C25 1.408(2)
N21 H21A 0.90(2)
N21 H21B 0.93(2)
C25 C26 1.377(2)
C25 H25 0.974(18)
C26 H26 0.98(2)
C31 C32 1.400(2)
C31 C36 1.402(2)
C31 C37 1.466(2)
C37 O31 1.2189(19)
C37 O32 1.325(2)
O32 H32A 0.97(3)
C32 C33 1.374(2)
C32 H32 0.97(2)
C33 C34 1.407(2)
C33 H33 1.001(18)
C34 N31 1.358(2)
C34 C35 1.413(2)
N31 H31A 0.86(3)
N31 H31B 0.92(2)
C35 C36 1.382(2)
C35 H35 0.97(2)
C36 H36 0.99(2)
C101 C102 1.356(2)
C101 C114 1.418(2)
C101 H101 0.97(3)
C102 C103 1.423(3)
C102 H102 1.00(3)
C103 C104 1.358(3)
C103 H103 1.02(2)
C104 C111 1.427(2)
C104 H104 1.02(2)
N105 C111 1.333(2)
N105 C112 1.342(2)
C106 C107 1.359(3)
C106 C112 1.431(2)
C106 H106 1.02(2)
C107 C108 1.422(3)
C107 H107 0.95(2)
C108 C109 1.359(2)
C108 H108 1.001(19)
C109 C113 1.424(2)
C109 H109 1.01(2)
N110 C114 1.3412(19)
N110 C113 1.345(2)
C111 C114 1.436(2)
C112 C113 1.430(2)
C121 C122 1.356(2)
C121 C134 1.429(2)
C121 H121 1.01(2)
C122 C123 1.417(3)
C122 H122 1.01(2)
C123 C124 1.360(3)
C123 H123 0.99(2)
C124 C131 1.424(2)
C124 H124 0.99(2)
N125 C131 1.343(2)
N125 C132 1.349(2)
C126 C127 1.361(3)
C126 C132 1.422(2)
C126 H126 0.97(2)
C127 C128 1.422(3)
C127 H127 0.90(3)
C128 C129 1.359(3)
C128 H128 0.98(2)
C129 C133 1.424(2)
C129 H129 0.98(2)
N130 C133 1.334(2)
N130 C134 1.339(2)
C131 C134 1.434(2)
C132 C133 1.436(2)
C141 C142 1.364(2)
C141 C154 1.426(2)
C141 H154 1.00(2)
C142 C143 1.426(3)
C142 H142 0.96(2)
C143 C144 1.353(3)
C143 H143 0.99(2)
C144 C151 1.425(2)
C144 H144 0.98(2)
N145 C151 1.333(2)
N145 C152 1.339(2)
C146 C147 1.358(3)
C146 C152 1.429(2)
C146 H146 1.01(2)
C147 C148 1.419(3)
C147 H147 0.95(3)
C148 C149 1.360(3)
C148 H148 1.00(2)
C149 C153 1.423(2)
C149 H149 1.04(2)
N150 C154 1.343(2)
N150 C153 1.344(2)
C151 C154 1.435(2)
C152 C153 1.432(2)
C161 C162 1.363(3)
C161 C174 1.421(2)
C161 H161 1.08(2)
C162 C163 1.426(3)
C162 H162 0.99(2)
C163 C164 1.358(3)
C163 H163 1.02(2)
C164 C171 1.425(2)
C164 H164 0.97(2)
N165 C172 1.3427(19)
N165 C171 1.343(2)
C166 C167 1.362(2)
C166 C172 1.425(2)
C166 H166 0.98(2)
C167 C168 1.421(3)
C167 H167 0.96(2)
C168 C169 1.353(3)
C168 H168 0.97(2)
C169 C173 1.432(2)
C169 H169 0.99(2)
N170 C173 1.336(2)
N170 C174 1.342(2)
C171 C174 1.432(2)
C172 C173 1.434(2)
C181 C182 1.363(3)
C181 C194 1.429(2)
C181 H181 1.01(2)
C182 C183 1.419(3)
C182 H182 1.01(2)
C183 C184 1.362(3)
C183 H183 1.03(2)
C184 C191 1.423(2)
C184 H184 0.99(2)
N185 C191 1.340(2)
N185 C192 1.342(2)
C186 C187 1.365(3)
C186 C192 1.427(2)
C186 H186 1.04(2)
C187 C188 1.422(3)
C187 H187 0.98(2)
C188 C189 1.352(3)
C188 H188 0.97(3)
C189 C193 1.430(2)
C189 H189 1.05(3)
N190 C193 1.337(2)
N190 C194 1.345(2)
C191 C194 1.434(2)
C192 C193 1.436(2)
C201 C202 1.353(3)
C201 C214 1.426(2)
C201 H201 1.01(2)
C202 C203 1.419(3)
C202 H202 1.00(2)
C203 C204 1.367(3)
C203 H203 0.96(2)
C204 C211 1.424(2)
C204 H204 1.02(2)
N205 C211 1.338(2)
N205 C212 1.346(2)
C206 C207 1.359(3)
C206 C212 1.427(3)
C206 H206 1.03(2)
C207 C208 1.403(3)
C207 H207 1.03(2)
C208 C209 1.372(3)
C208 H208 0.96(2)
C209 C213 1.429(2)
C209 H209 0.946(19)
N210 C213 1.339(2)
N210 C214 1.341(2)
C211 C214 1.436(2)
C212 C213 1.434(2)
C221 C222 1.355(3)
C221 C234 1.425(2)
C221 H221 1.05(2)
C222 C223 1.420(3)
C222 H222 1.03(2)
C223 C224 1.368(3)
C223 H223 1.00(2)
C224 C231 1.425(2)
C224 H224 0.98(2)
N225 C231 1.341(2)
N225 C232 1.349(2)
C226 C227 1.364(3)
C226 C232 1.419(2)
C226 H226 0.97(3)
C227 C228 1.423(3)
C227 H227 0.97(3)
C228 C229 1.357(3)
C228 H228 0.98(3)
C229 C233 1.427(2)
C229 H229 1.04(2)
N230 C233 1.336(2)
N230 C234 1.340(2)
C231 C234 1.430(2)
C232 C233 1.432(2)
C241 C242 1.356(3)
C241 C254 1.431(2)
C241 H241 1.03(2)
C242 C243 1.419(4)
C242 H242 1.01(3)
C243 C244 1.362(3)
C243 H243 0.99(2)
C244 C251 1.421(2)
C244 H244 0.97(2)
N245 C251 1.343(2)
N245 C252 1.347(2)
C246 C247 1.366(4)
C246 C252 1.416(3)
C246 H246 0.90(2)
C247 C248 1.420(5)
C247 H247 0.89(3)
C248 C249 1.338(4)
C248 H248 1.01(3)
C249 C253 1.427(2)
C249 H249 1.07(3)
N250 C254 1.334(2)
N250 C253 1.336(2)
C251 C254 1.427(2)
C252 C253 1.431(3)

loop_
_geom_hbond_atom_site_label_D
_geom_hbond_atom_site_label_H
_geom_hbond_atom_site_label_A
_geom_hbond_distance_DH
_geom_hbond_distance_HA
_geom_hbond_distance_DA
_geom_hbond_angle_DHA
_geom_hbond_site_symmetry_A
N1 H1B O11 0.94(2) 1.98(2) 2.894(2) 165(2) 2_766
N1 H1A N165 0.85(2) 2.18(2) 3.034(2) 176(2) 2_665
N11 H11A O1 0.89(2) 2.04(2) 2.919(2) 170(2) 2_666
N11 H11B N245 0.90(2) 2.16(2) 3.055(2) 173(2) 1_565
N21 H21A O31 0.90(2) 2.00(2) 2.8827(19) 167.4(19) 2_666
N21 H21B N110 0.93(2) 2.15(2) 3.057(2) 166(2) 1_546
N31 H31A N185 0.86(3) 2.17(3) 3.025(2) 173(2) 2_666
N31 H31B O21 0.92(2) 2.00(2) 2.902(2) 165(2) 2_566
O2 H2A N225 0.96(3) 1.76(3) 2.6873(18) 161(2) 1_545
O12 H12A N150 0.99(3) 1.75(3) 2.7112(19) 161(3) 2_767
O22 H22A N205 1.02(3) 1.71(3) 2.7061(19) 163(3) 2_566
O32 H32A N125 0.97(3) 1.76(3) 2.7036(18) 163(3) 1_564
